data_7226373
loop_
_publ_author_name
'Xiao, Peng'
'Wang, Ping'
'Fan, Ruiqing'
'Du, Xi'
'Chen, Wei'
'Zhang, Huijie'
'Song, Yang'
'Yang, Yulin'

_publ_section_title
;
 Lanthanide MOFs Constructed Based on a Difunctional Ligand with Bimodal
 Emission and Eu3+ doped Dy3+ Materials: White Emission and Color Tuning.
;
_journal_name_full 'RSC Adv.'
_journal_paper_doi 10.1039/C6RA14896D
_journal_year 2016
_chemical_formula_sum 'C20 H16 Dy N7 O9'
_chemical_formula_weight 660.90
_chemical_name_systematic
; 
 ? 
;
_space_group_IT_number 60
_symmetry_cell_setting orthorhombic
_symmetry_space_group_name_Hall '-P 2n 2ab'
_symmetry_space_group_name_H-M 'P b c n'
_atom_sites_solution_hydrogens geom
_atom_sites_solution_primary direct
_atom_sites_solution_secondary difmap
_audit_creation_method SHELXL-97
_audit_update_record
;
2016-06-07 deposited with the CCDC.
2016-08-23 downloaded from the CCDC.
;
_cell_angle_alpha 90.00
_cell_angle_beta 90.00
_cell_angle_gamma 90.00
_cell_formula_units_Z 4
_cell_length_a 16.677(3)
_cell_length_b 9.1600(18)
_cell_length_c 15.041(3)
_cell_measurement_reflns_used 2634
_cell_measurement_temperature 293(2)
_cell_measurement_theta_max 27.47
_cell_measurement_theta_min 3.57
_cell_volume 2297.7(8)
_computing_cell_refinement 'Bruker SMART'
_computing_data_collection 'Bruker SMART'
_computing_data_reduction 'Bruker SAINT'
_computing_molecular_graphics SHELXP-97
_computing_publication_material SHELXTL
_computing_structure_refinement 'SHELXL-97 (Sheldrick, 1997)'
_computing_structure_solution 'SHELXS-97 (Sheldrick, 1997)'
_diffrn_ambient_temperature 293(2)
_diffrn_measured_fraction_theta_full 0.993
_diffrn_measured_fraction_theta_max 0.987
_diffrn_measurement_device_type 'Bruker Smart APEX CCD area detector'
_diffrn_measurement_method 'phi and omega scans'
_diffrn_radiation_monochromator graphite
_diffrn_radiation_source 'fine-focus sealed tube'
_diffrn_radiation_type MoK\a
_diffrn_radiation_wavelength 0.71073
_diffrn_reflns_av_R_equivalents 0.0285
_diffrn_reflns_av_sigmaI/netI 0.0183
_diffrn_reflns_limit_h_max 21
_diffrn_reflns_limit_h_min -20
_diffrn_reflns_limit_k_max 11
_diffrn_reflns_limit_k_min -11
_diffrn_reflns_limit_l_max 19
_diffrn_reflns_limit_l_min -19
_diffrn_reflns_number 20349
_diffrn_reflns_theta_full 25.00
_diffrn_reflns_theta_max 27.47
_diffrn_reflns_theta_min 3.57
_diffrn_standards_decay_% 0
_diffrn_standards_interval_count 0
_diffrn_standards_interval_time 0
_diffrn_standards_number 0
_exptl_absorpt_coefficient_mu 3.320
_exptl_absorpt_correction_T_max 0.451
_exptl_absorpt_correction_T_min 0.384
_exptl_absorpt_correction_type multi-scan
_exptl_crystal_colour colorless
_exptl_crystal_density_diffrn 1.911
_exptl_crystal_density_method 'not measured'
_exptl_crystal_description block
_exptl_crystal_F_000 1292
_exptl_crystal_size_max 0.3
_exptl_crystal_size_mid 0.28
_exptl_crystal_size_min 0.24
_refine_diff_density_max 1.433
_refine_diff_density_min -0.366
_refine_diff_density_rms 0.111
_refine_ls_extinction_method none
_refine_ls_goodness_of_fit_ref 1.086
_refine_ls_hydrogen_treatment mixed
_refine_ls_matrix_type full
_refine_ls_number_parameters 169
_refine_ls_number_reflns 2599
_refine_ls_number_restraints 0
_refine_ls_restrained_S_all 1.086
_refine_ls_R_factor_all 0.0305
_refine_ls_R_factor_gt 0.0243
_refine_ls_shift/su_max 0.009
_refine_ls_shift/su_mean 0.001
_refine_ls_structure_factor_coef Fsqd
_refine_ls_weighting_details 'calc w=1/[\s^2^(Fo^2^)+(0.0366P)^2^+0.3389P] where P=(Fo^2^+2Fc^2^)/3'
_refine_ls_weighting_scheme calc
_refine_ls_wR_factor_gt 0.0578
_refine_ls_wR_factor_ref 0.0614
_reflns_number_gt 2088
_reflns_number_total 2599
_reflns_threshold_expression >2sigma(I)
_cod_data_source_file c6ra14896d2.cif
_cod_data_source_block xx
_cod_depositor_comments
;
The following automatic conversions were performed:

'_symmetry_cell_setting' value 'Orthorhombic' changed to
'orthorhombic' according to
/usr/data/users/saulius/crontab/automatic-downloads/rss-feeds/RSC/lib/dictionaries/cif_core.dic
dictionary named 'cif_core.dic' version 2.4.2 from 2011-04-26.

Automatic conversion script
Id: cif_fix_values 4268 2015-11-12 08:31:59Z antanas 
;
_cod_original_sg_symbol_H-M 'Pbcn '
_cod_database_code 7226373

loop_
_symmetry_equiv_pos_as_xyz
'x, y, z'
'-x+1/2, -y+1/2, z+1/2'
'-x, y, -z+1/2'
'x+1/2, -y+1/2, -z'
'-x, -y, -z'
'x-1/2, y-1/2, -z-1/2'
'x, -y, z-1/2'
'-x-1/2, y-1/2, z'

loop_
_atom_site_label
_atom_site_type_symbol
_atom_site_fract_x
_atom_site_fract_y
_atom_site_fract_z
_atom_site_U_iso_or_equiv
_atom_site_adp_type
_atom_site_occupancy
_atom_site_symmetry_multiplicity
_atom_site_calc_flag
_atom_site_refinement_flags
C1 C -0.14393(13) -0.1613(3) 0.79106(17) 0.0347(5) Uani 1 1 d .
C2 C -0.18516(17) -0.2744(3) 0.83196(19) 0.0532(7) Uani 1 1 d .
H2A H -0.2375 -0.2959 0.8152 0.064 Uiso 1 1 calc R
C3 C -0.1481(2) -0.3548(3) 0.8976(2) 0.0626(8) Uani 1 1 d .
H3A H -0.1750 -0.4312 0.9253 0.075 Uiso 1 1 calc R
C4 C -0.07128(18) -0.3206(3) 0.92151(19) 0.0531(7) Uani 1 1 d .
H4A H -0.0450 -0.3734 0.9656 0.064 Uiso 1 1 calc R
C5 C -0.03344(16) -0.2064(3) 0.87918(17) 0.0403(5) Uani 1 1 d .
H5A H 0.0186 -0.1829 0.8961 0.048 Uiso 1 1 calc R
C6 C -0.17933(14) -0.0719(3) 0.71839(19) 0.0342(5) Uani 1 1 d .
C7 C -0.26007(14) -0.0779(3) 0.6971(2) 0.0456(7) Uani 1 1 d .
H7A H -0.2946 -0.1377 0.7291 0.055 Uiso 1 1 calc R
C8 C -0.28878(14) 0.0060(3) 0.6276(2) 0.0542(7) Uani 1 1 d .
H8A H -0.3429 0.0037 0.6129 0.065 Uiso 1 1 calc R
C9 C -0.23729(16) 0.0917(3) 0.5812(2) 0.0507(7) Uani 1 1 d .
H9A H -0.2553 0.1474 0.5335 0.061 Uiso 1 1 calc R
C10 C -0.15714(15) 0.0945(3) 0.60629(19) 0.0417(6) Uani 1 1 d .
H10A H -0.1220 0.1534 0.5744 0.050 Uiso 1 1 calc R
N1 N -0.06823(11) -0.1277(2) 0.81472(13) 0.0320(4) Uani 1 1 d .
N2 N -0.12833(10) 0.0165(2) 0.67426(12) 0.0329(4) Uani 1 1 d .
N3 N 0.08727(11) 0.1786(2) 0.58895(14) 0.0430(5) Uani 1 1 d .
N4 N 0.0000 0.4095(4) 0.7500 0.0544(13) Uani 1 2 d S
O1 O 0.11660(9) 0.1874(2) 0.66689(11) 0.0422(4) Uani 1 1 d .
O2 O 0.01981(11) 0.1188(2) 0.58215(13) 0.0408(4) Uani 1 1 d .
O3 O 0.12307(14) 0.2266(3) 0.52464(15) 0.0847(8) Uani 1 1 d .
O4 O 0.03801(12) 0.3348(2) 0.80802(14) 0.0530(5) Uani 1 1 d .
O5 O 0.0000 0.5413(5) 0.7500 0.106(2) Uani 1 2 d S
Dy1 Dy 0.0000 0.093169(15) 0.7500 0.02516(7) Uani 1 2 d S

loop_
_atom_site_aniso_label
_atom_site_aniso_U_11
_atom_site_aniso_U_22
_atom_site_aniso_U_33
_atom_site_aniso_U_23
_atom_site_aniso_U_13
_atom_site_aniso_U_12
C1 0.0295(11) 0.0390(13) 0.0356(13) -0.0037(11) 0.0037(10) -0.0067(10)
C2 0.0460(15) 0.0594(16) 0.0540(18) 0.0053(14) 0.0041(13) -0.0250(13)
C3 0.076(2) 0.0583(17) 0.0531(19) 0.0159(15) 0.0069(15) -0.0237(17)
C4 0.0687(18) 0.0476(15) 0.0429(16) 0.0121(12) -0.0002(14) -0.0027(15)
C5 0.0425(14) 0.0408(13) 0.0378(14) 0.0041(11) -0.0010(11) -0.0024(12)
C6 0.0281(12) 0.0377(12) 0.0367(13) -0.0081(11) -0.0021(11) -0.0049(10)
C7 0.0255(12) 0.0543(15) 0.0569(19) -0.0041(13) -0.0017(12) -0.0114(11)
C8 0.0262(11) 0.0664(17) 0.070(2) -0.0065(15) -0.0161(12) -0.0056(13)
C9 0.0375(14) 0.0583(18) 0.0564(19) 0.0017(13) -0.0197(13) -0.0006(12)
C10 0.0310(12) 0.0492(15) 0.0449(16) 0.0060(11) -0.0075(11) -0.0038(11)
N1 0.0292(9) 0.0348(9) 0.0320(10) 0.0010(8) 0.0028(8) -0.0024(8)
N2 0.0231(8) 0.0415(10) 0.0341(11) 0.0007(8) -0.0040(7) -0.0035(8)
N3 0.0342(10) 0.0578(13) 0.0370(12) 0.0050(10) 0.0016(9) -0.0071(10)
N4 0.063(3) 0.034(2) 0.066(3) 0.000 0.0270(18) 0.000
O1 0.0286(8) 0.0577(11) 0.0403(10) 0.0028(8) -0.0035(7) -0.0103(8)
O2 0.0312(7) 0.0526(11) 0.0386(10) 0.0052(8) -0.0059(8) -0.0079(9)
O3 0.0663(15) 0.142(2) 0.0460(13) 0.0205(14) 0.0134(11) -0.0429(14)
O4 0.0513(12) 0.0463(11) 0.0616(13) -0.0122(10) 0.0031(10) -0.0116(10)
O5 0.169(6) 0.0327(19) 0.115(4) 0.000 0.056(3) 0.000
Dy1 0.01667(10) 0.02851(11) 0.03029(10) 0.000 -0.00229(5) 0.000

loop_
_atom_type_symbol
_atom_type_description
_atom_type_scat_dispersion_real
_atom_type_scat_dispersion_imag
_atom_type_scat_source
C C 0.0033 0.0016 'International Tables Vol C Tables 4.2.6.8 and 6.1.1.4'
H H 0.0000 0.0000 'International Tables Vol C Tables 4.2.6.8 and 6.1.1.4'
N N 0.0061 0.0033 'International Tables Vol C Tables 4.2.6.8 and 6.1.1.4'
O O 0.0106 0.0060 'International Tables Vol C Tables 4.2.6.8 and 6.1.1.4'
Dy Dy -0.1892 4.4098 'International Tables Vol C Tables 4.2.6.8 and 6.1.1.4'

loop_
_geom_angle_atom_site_label_1
_geom_angle_atom_site_label_2
_geom_angle_atom_site_label_3
_geom_angle
_geom_angle_site_symmetry_1
_geom_angle_site_symmetry_3
N1 C1 C2 121.2(2) . .
N1 C1 C6 116.1(2) . .
C2 C1 C6 122.7(2) . .
C3 C2 C1 119.6(3) . .
C3 C2 H2A 120.2 . .
C1 C2 H2A 120.2 . .
C4 C3 C2 119.1(3) . .
C4 C3 H3A 120.5 . .
C2 C3 H3A 120.5 . .
C3 C4 C5 118.8(3) . .
C3 C4 H4A 120.6 . .
C5 C4 H4A 120.6 . .
N1 C5 C4 123.0(2) . .
N1 C5 H5A 118.5 . .
C4 C5 H5A 118.5 . .
N2 C6 C7 121.5(3) . .
N2 C6 C1 116.2(2) . .
C7 C6 C1 122.3(2) . .
C8 C7 C6 119.3(3) . .
C8 C7 H7A 120.3 . .
C6 C7 H7A 120.3 . .
C9 C8 C7 119.4(2) . .
C9 C8 H8A 120.3 . .
C7 C8 H8A 120.3 . .
C8 C9 C10 118.7(3) . .
C8 C9 H9A 120.7 . .
C10 C9 H9A 120.7 . .
N2 C10 C9 122.9(2) . .
N2 C10 H10A 118.5 . .
C9 C10 H10A 118.5 . .
C5 N1 C1 118.3(2) . .
C5 N1 Dy1 121.09(15) . .
C1 N1 Dy1 120.35(15) . .
C10 N2 C6 118.1(2) . .
C10 N2 Dy1 120.06(15) . .
C6 N2 Dy1 118.65(15) . .
O3 N3 O2 122.1(2) . .
O3 N3 O1 121.3(2) . .
O2 N3 O1 116.6(2) . .
O3 N3 Dy1 174.3(2) . .
O2 N3 Dy1 60.40(12) . .
O1 N3 Dy1 56.42(11) . .
O5 N4 O4 122.39(15) . 3_556
O5 N4 O4 122.39(15) . .
O4 N4 O4 115.2(3) 3_556 .
O5 N4 Dy1 180.000(1) . .
O4 N4 Dy1 57.61(15) 3_556 .
O4 N4 Dy1 57.61(15) . .
N3 O1 Dy1 98.13(12) . .
N3 O2 Dy1 94.32(14) . .
N4 O4 Dy1 96.41(17) . .
O4 Dy1 O4 51.97(10) 3_556 .
O4 Dy1 O1 70.25(6) 3_556 3_556
O4 Dy1 O1 73.07(6) . 3_556
O4 Dy1 O1 73.07(6) 3_556 .
O4 Dy1 O1 70.25(6) . .
O1 Dy1 O1 139.04(9) 3_556 .
O4 Dy1 N1 134.57(7) 3_556 3_556
O4 Dy1 N1 138.00(6) . 3_556
O1 Dy1 N1 146.45(6) 3_556 3_556
O1 Dy1 N1 74.28(6) . 3_556
O4 Dy1 N1 138.01(6) 3_556 .
O4 Dy1 N1 134.57(7) . .
O1 Dy1 N1 74.28(6) 3_556 .
O1 Dy1 N1 146.45(6) . .
N1 Dy1 N1 73.02(9) 3_556 .
O4 Dy1 N2 82.64(7) 3_556 .
O4 Dy1 N2 128.94(7) . .
O1 Dy1 N2 69.99(6) 3_556 .
O1 Dy1 N2 122.47(6) . .
N1 Dy1 N2 89.15(6) 3_556 .
N1 Dy1 N2 64.38(6) . .
O4 Dy1 N2 128.93(7) 3_556 3_556
O4 Dy1 N2 82.64(7) . 3_556
O1 Dy1 N2 122.47(6) 3_556 3_556
O1 Dy1 N2 69.99(6) . 3_556
N1 Dy1 N2 64.37(6) 3_556 3_556
N1 Dy1 N2 89.15(6) . 3_556
N2 Dy1 N2 147.68(9) . 3_556
O4 Dy1 O2 103.55(7) 3_556 3_556
O4 Dy1 O2 66.48(7) . 3_556
O1 Dy1 O2 50.65(6) 3_556 3_556
O1 Dy1 O2 124.74(6) . 3_556
N1 Dy1 O2 120.93(6) 3_556 3_556
N1 Dy1 O2 68.49(6) . 3_556
N2 Dy1 O2 111.20(6) . 3_556
N2 Dy1 O2 71.91(6) 3_556 3_556
O4 Dy1 O2 66.48(7) 3_556 .
O4 Dy1 O2 103.55(7) . .
O1 Dy1 O2 124.75(6) 3_556 .
O1 Dy1 O2 50.65(6) . .
N1 Dy1 O2 68.49(6) 3_556 .
N1 Dy1 O2 120.93(6) . .
N2 Dy1 O2 71.91(6) . .
N2 Dy1 O2 111.19(6) 3_556 .
O2 Dy1 O2 169.48(9) 3_556 .
O4 Dy1 N4 25.98(5) 3_556 .
O4 Dy1 N4 25.98(5) . .
O1 Dy1 N4 69.52(4) 3_556 .
O1 Dy1 N4 69.52(4) . .
N1 Dy1 N4 143.49(4) 3_556 .
N1 Dy1 N4 143.49(4) . .
N2 Dy1 N4 106.16(4) . .
N2 Dy1 N4 106.16(4) 3_556 .
O2 Dy1 N4 84.74(4) 3_556 .
O2 Dy1 N4 84.74(4) . .
O4 Dy1 N3 66.11(6) 3_556 .
O4 Dy1 N3 85.70(7) . .
O1 Dy1 N3 135.74(6) 3_556 .
O1 Dy1 N3 25.45(5) . .
N1 Dy1 N3 70.77(6) 3_556 .
N1 Dy1 N3 139.32(6) . .
N2 Dy1 N3 97.02(6) . .
N2 Dy1 N3 91.50(6) 3_556 .
O2 Dy1 N3 148.79(6) 3_556 .
O2 Dy1 N3 25.27(6) . .
N4 Dy1 N3 74.52(4) . .

loop_
_geom_bond_atom_site_label_1
_geom_bond_atom_site_label_2
_geom_bond_distance
_geom_bond_site_symmetry_2
C1 N1 1.347(3) .
C1 C2 1.387(3) .
C1 C6 1.488(4) .
C2 C3 1.378(4) .
C2 H2A 0.9300 .
C3 C4 1.367(4) .
C3 H3A 0.9300 .
C4 C5 1.377(4) .
C4 H4A 0.9300 .
C5 N1 1.340(3) .
C5 H5A 0.9300 .
C6 N2 1.349(3) .
C6 C7 1.385(3) .
C7 C8 1.382(4) .
C7 H7A 0.9300 .
C8 C9 1.357(4) .
C8 H8A 0.9300 .
C9 C10 1.389(3) .
C9 H9A 0.9300 .
C10 N2 1.337(3) .
C10 H10A 0.9300 .
N1 Dy1 2.5169(18) .
N2 Dy1 2.5243(17) .
N3 O3 1.219(3) .
N3 O2 1.256(3) .
N3 O1 1.273(3) .
N3 Dy1 2.932(2) .
N4 O5 1.207(5) .
N4 O4 1.277(3) 3_556
N4 O4 1.277(3) .
N4 Dy1 2.897(3) .
O1 Dy1 2.4677(16) .
O2 Dy1 2.557(2) .
O4 Dy1 2.4620(18) .
Dy1 O4 2.4620(18) 3_556
Dy1 O1 2.4676(16) 3_556
Dy1 N1 2.5169(18) 3_556
Dy1 N2 2.5243(17) 3_556
Dy1 O2 2.557(2) 3_556
